data_4111234
loop_
_publ_author_name
'Albert Epshteyn'
'Peter Y. Zavalij'
'Lawrence R. Sita'

_publ_section_title
;
 High-Oxidation-State Neutral and Cationic Tantalum(IV) Alkyl Complexes
 That Are Stable toward \b-Hydrogen and \b-Methyl Eliminations
;
_journal_name_full 'Journal of the American Chemical Society'
_journal_page_first 16052
_journal_page_last 16053
_journal_paper_doi 10.1021/ja067011y
_journal_volume 128
_journal_year 2006
_chemical_absolute_configuration ad
_chemical_formula_moiety 'C23 H43 Cl N2 Ta'
_chemical_formula_sum 'C23 H43 Cl N2 Ta'
_chemical_formula_weight 563.99
_chemical_name_systematic
;
Tantalum methyl neopentyl
;
_space_group_IT_number 19
_symmetry_cell_setting orthorhombic
_symmetry_space_group_name_Hall 'P 2ac 2ab'
_symmetry_space_group_name_H-M 'P 21 21 21'
_atom_sites_solution_hydrogens geom
_atom_sites_solution_primary direct
_atom_sites_solution_secondary difmap
_audit_creation_method 'SHELXL-97 & ZCIF'
_cell_angle_alpha 90.00
_cell_angle_beta 90.00
_cell_angle_gamma 90.00
_cell_formula_units_Z 4
_cell_length_a 9.1356(14)
_cell_length_b 14.719(2)
_cell_length_c 18.008(3)
_cell_measurement_reflns_used 6528
_cell_measurement_temperature 223(2)
_cell_measurement_theta_max 29.4
_cell_measurement_theta_min 2.3
_cell_volume 2421.5(6)
_computing_cell_refinement 'SAINT (Bruker, 1999)'
_computing_data_collection 'SMART (Bruker, 1999)'
_computing_data_reduction SAINT
_computing_molecular_graphics 'XSHEL (Bruker, 1999)'
_computing_publication_material SHELXL-97
_computing_structure_refinement 'SHELXL-97 (Sheldrick, 1997)'
_computing_structure_solution 'SHELXS-97 (Sheldrick, 1990)'
_diffrn_ambient_temperature 223(2)
_diffrn_detector 'CCD area detector'
_diffrn_detector_area_resol_mean 8.33
_diffrn_detector_type 'Bruker Smart1000'
_diffrn_measured_fraction_theta_full 1.000
_diffrn_measured_fraction_theta_max 1.000
_diffrn_measurement_details 606,606,606,1206
_diffrn_measurement_device_type 'three-circle diffractometer'
_diffrn_measurement_method '\w and \f scans'
_diffrn_measurement_specimen_support 'glass capillary'
_diffrn_orient_matrix_type standard
_diffrn_orient_matrix_UB_11 0.0054081
_diffrn_orient_matrix_UB_12 -0.0624356
_diffrn_orient_matrix_UB_13 -0.0217735
_diffrn_orient_matrix_UB_21 -0.1046073
_diffrn_orient_matrix_UB_22 0.0048583
_diffrn_orient_matrix_UB_23 -0.0159115
_diffrn_orient_matrix_UB_31 0.0318452
_diffrn_orient_matrix_UB_32 0.0263640
_diffrn_orient_matrix_UB_33 -0.0485494
_diffrn_radiation_monochromator graphite
_diffrn_radiation_source 'fine-focus sealed tube'
_diffrn_radiation_type MoK\a
_diffrn_radiation_wavelength 0.71073
_diffrn_reflns_av_R_equivalents 0.0358
_diffrn_reflns_av_sigmaI/netI 0.0271
_diffrn_reflns_limit_h_max 11
_diffrn_reflns_limit_h_min -11
_diffrn_reflns_limit_k_max 19
_diffrn_reflns_limit_k_min -19
_diffrn_reflns_limit_l_max 23
_diffrn_reflns_limit_l_min -23
_diffrn_reflns_number 25765
_diffrn_reflns_theta_full 27.50
_diffrn_reflns_theta_max 27.50
_diffrn_reflns_theta_min 2.26
_diffrn_source_current 20
_diffrn_source_voltage 50
_diffrn_standards_decay_% 0.00
_exptl_absorpt_coefficient_mu 4.660
_exptl_absorpt_correction_T_max 0.642
_exptl_absorpt_correction_T_min 0.518
_exptl_absorpt_correction_type multi-scan
_exptl_absorpt_process_details 'SADABS (Sheldrick, 1996)'
_exptl_crystal_colour red
_exptl_crystal_density_diffrn 1.547
_exptl_crystal_density_method not-measured
_exptl_crystal_description prism
_exptl_crystal_F_000 1140
_exptl_crystal_id 'Sita/Epshteyn AE570 crystal no. 7'
_exptl_crystal_size_max 0.205
_exptl_crystal_size_mid 0.125
_exptl_crystal_size_min 0.095
_refine_diff_density_max 2.541
_refine_diff_density_min -0.702
_refine_diff_density_rms 0.104
_refine_ls_abs_structure_details '(Flack, 1983)'
_refine_ls_abs_structure_Flack 0.479(10)
_refine_ls_extinction_method none
_refine_ls_goodness_of_fit_ref 0.999
_refine_ls_hydrogen_treatment constr
_refine_ls_matrix_type full
_refine_ls_number_parameters 262
_refine_ls_number_reflns 5540
_refine_ls_number_restraints 0
_refine_ls_restrained_S_all 0.999
_refine_ls_R_factor_all 0.0276
_refine_ls_R_factor_gt 0.0257
_refine_ls_shift/su_max 0.001
_refine_ls_shift/su_mean 0.000
_refine_ls_structure_factor_coef Fsqd
_refine_ls_weighting_details 'w=1/[\s^2^(Fo^2^)+(0.025P)^2^+5.12P], P=(max(Fo^2^,0)+2Fc^2^)/3'
_refine_ls_weighting_scheme calc
_refine_ls_wR_factor_gt 0.0586
_refine_ls_wR_factor_ref 0.0594
_reflns_Friedel_coverage 0.762
_reflns_number_gt 5338
_reflns_number_total 5540
_reflns_threshold_expression >2sigma(I)
_cod_data_source_file ja067011ysi20061102_121208.cif
_cod_data_source_block Cp*Ta(Np)(Cl)[N(iPr)C(Me)N(iPr)]
_cod_database_code 4111234

loop_
_symmetry_equiv_pos_as_xyz
'x, y, z'
'-x+1/2, -y, z+1/2'
'-x, y+1/2, -z+1/2'
'x+1/2, -y+1/2, -z'

loop_
_atom_site_label
_atom_site_type_symbol
_atom_site_fract_x
_atom_site_fract_y
_atom_site_fract_z
_atom_site_U_iso_or_equiv
_atom_site_adp_type
_atom_site_occupancy
_atom_site_symmetry_multiplicity
_atom_site_calc_flag
_atom_site_refinement_flags
Ta1 Ta 0.616834(17) 0.013706(11) 0.322265(9) 0.02602(5) Uani 1 1 d .
Cl1 Cl 0.55375(14) 0.15738(9) 0.26358(7) 0.0397(3) Uani 1 1 d .
N1 N 0.4366(4) -0.0462(3) 0.2637(2) 0.0334(9) Uani 1 1 d .
N2 N 0.5040(4) -0.1016(3) 0.3718(2) 0.0346(9) Uani 1 1 d .
C1 C 0.3987(5) -0.0995(3) 0.3206(3) 0.0335(9) Uani 1 1 d .
C2 C 0.2539(6) -0.1479(4) 0.3254(4) 0.0487(12) Uani 1 1 d .
H21 H 0.2519 -0.1854 0.3697 0.073 Uiso 1 1 calc R
H22 H 0.2410 -0.1858 0.2819 0.073 Uiso 1 1 calc R
H23 H 0.1755 -0.1035 0.3278 0.073 Uiso 1 1 calc R
C3 C 0.4989(7) -0.1515(3) 0.4427(3) 0.0401(12) Uani 1 1 d .
H3 H 0.5941 -0.1391 0.4669 0.047(15) Uiso 1 1 calc R
C4 C 0.3836(8) -0.1190(4) 0.4979(3) 0.0590(16) Uani 1 1 d .
H41 H 0.2868 -0.1307 0.4781 0.088 Uiso 1 1 calc R
H42 H 0.3954 -0.0543 0.5063 0.088 Uiso 1 1 calc R
H43 H 0.3955 -0.1512 0.5445 0.088 Uiso 1 1 calc R
C5 C 0.4935(8) -0.2546(4) 0.4330(4) 0.0565(17) Uani 1 1 d .
H51 H 0.3932 -0.2735 0.4243 0.085 Uiso 1 1 calc R
H52 H 0.5302 -0.2837 0.4776 0.085 Uiso 1 1 calc R
H53 H 0.5537 -0.2720 0.3909 0.085 Uiso 1 1 calc R
C6 C 0.3387(6) -0.0325(4) 0.1997(3) 0.0440(13) Uani 1 1 d .
H6 H 0.2865 -0.0903 0.1904 0.057(18) Uiso 1 1 calc R
C7 C 0.4278(6) -0.0102(5) 0.1314(3) 0.0505(14) Uani 1 1 d .
H71 H 0.4788 0.0468 0.1389 0.076 Uiso 1 1 calc R
H72 H 0.3632 -0.0049 0.0888 0.076 Uiso 1 1 calc R
H73 H 0.4984 -0.0582 0.1226 0.076 Uiso 1 1 calc R
C8 C 0.2251(6) 0.0405(5) 0.2134(3) 0.0582(17) Uani 1 1 d .
H81 H 0.1673 0.0247 0.2567 0.087 Uiso 1 1 calc R
H82 H 0.1616 0.0454 0.1704 0.087 Uiso 1 1 calc R
H83 H 0.2737 0.0982 0.2218 0.087 Uiso 1 1 calc R
C9 C 0.5970(6) 0.0833(3) 0.4329(3) 0.0356(10) Uani 1 1 d .
H91 H 0.6026 0.0351 0.4704 0.049(15) Uiso 1 1 calc R
H92 H 0.6861 0.1197 0.4387 0.034(14) Uiso 1 1 calc R
C10 C 0.4669(6) 0.1463(4) 0.4571(3) 0.0376(11) Uani 1 1 d .
C11 C 0.3223(6) 0.1184(4) 0.4203(3) 0.0474(14) Uani 1 1 d .
H111 H 0.3008 0.0556 0.4323 0.071 Uiso 1 1 calc R
H112 H 0.3307 0.1250 0.3669 0.071 Uiso 1 1 calc R
H113 H 0.2440 0.1570 0.4384 0.071 Uiso 1 1 calc R
C12 C 0.4476(7) 0.1404(5) 0.5416(3) 0.0549(15) Uani 1 1 d .
H121 H 0.3666 0.1788 0.5567 0.082 Uiso 1 1 calc R
H122 H 0.5366 0.1606 0.5659 0.082 Uiso 1 1 calc R
H123 H 0.4272 0.0780 0.5556 0.082 Uiso 1 1 calc R
C13 C 0.4983(7) 0.2451(4) 0.4374(4) 0.0534(16) Uani 1 1 d .
H131 H 0.4136 0.2820 0.4493 0.080 Uiso 1 1 calc R
H132 H 0.5194 0.2498 0.3848 0.080 Uiso 1 1 calc R
H133 H 0.5821 0.2663 0.4657 0.080 Uiso 1 1 calc R
C15 C 0.8645(5) 0.0609(3) 0.3084(3) 0.0345(10) Uani 1 1 d .
C16 C 0.8208(5) 0.0180(4) 0.2406(2) 0.0344(10) Uani 1 1 d .
C17 C 0.7963(5) -0.0748(4) 0.2557(3) 0.0343(11) Uani 1 1 d .
C18 C 0.8281(5) -0.0903(3) 0.3311(3) 0.0334(10) Uani 1 1 d .
C19 C 0.8703(4) -0.0074(3) 0.3641(2) 0.0352(9) Uani 1 1 d .
C20 C 0.9146(6) 0.1582(4) 0.3165(4) 0.0535(14) Uani 1 1 d .
H201 H 0.8740 0.1837 0.3617 0.080 Uiso 1 1 calc R
H202 H 0.8814 0.1933 0.2742 0.080 Uiso 1 1 calc R
H203 H 1.0207 0.1600 0.3190 0.080 Uiso 1 1 calc R
C21 C 0.8200(6) 0.0619(4) 0.1650(3) 0.0497(14) Uani 1 1 d .
H211 H 0.7780 0.1223 0.1686 0.075 Uiso 1 1 calc R
H212 H 0.7619 0.0255 0.1311 0.075 Uiso 1 1 calc R
H213 H 0.9194 0.0662 0.1465 0.075 Uiso 1 1 calc R
C22 C 0.7566(7) -0.1482(4) 0.2010(3) 0.0518(15) Uani 1 1 d .
H221 H 0.8407 -0.1870 0.1926 0.078 Uiso 1 1 calc R
H222 H 0.7268 -0.1206 0.1545 0.078 Uiso 1 1 calc R
H223 H 0.6765 -0.1841 0.2208 0.078 Uiso 1 1 calc R
C23 C 0.8366(7) -0.1829(4) 0.3668(4) 0.0562(16) Uani 1 1 d .
H231 H 0.7631 -0.2223 0.3451 0.084 Uiso 1 1 calc R
H232 H 0.8190 -0.1773 0.4197 0.084 Uiso 1 1 calc R
H233 H 0.9330 -0.2085 0.3586 0.084 Uiso 1 1 calc R
C24 C 0.9277(6) 0.0034(5) 0.4420(3) 0.0560(16) Uani 1 1 d .
H241 H 0.9332 0.0675 0.4543 0.084 Uiso 1 1 calc R
H242 H 1.0245 -0.0233 0.4455 0.084 Uiso 1 1 calc R
H243 H 0.8624 -0.0269 0.4765 0.084 Uiso 1 1 calc R

loop_
_atom_site_aniso_label
_atom_site_aniso_U_11
_atom_site_aniso_U_22
_atom_site_aniso_U_33
_atom_site_aniso_U_23
_atom_site_aniso_U_13
_atom_site_aniso_U_12
Ta1 0.02041(7) 0.02818(8) 0.02947(7) 0.00096(7) 0.00047(6) 0.00006(6)
Cl1 0.0387(6) 0.0356(6) 0.0449(6) 0.0085(5) 0.0011(5) 0.0071(5)
N1 0.0246(18) 0.042(2) 0.0341(19) -0.0040(18) -0.0027(15) -0.0035(17)
N2 0.035(2) 0.036(2) 0.033(2) 0.0037(17) 0.0038(16) -0.0057(18)
C1 0.028(2) 0.033(2) 0.039(2) -0.007(2) 0.004(2) -0.0018(18)
C2 0.037(3) 0.053(3) 0.057(3) -0.003(3) 0.001(3) -0.015(2)
C3 0.054(3) 0.032(3) 0.034(2) 0.006(2) 0.006(2) -0.003(2)
C4 0.075(4) 0.051(3) 0.051(3) 0.004(2) 0.022(4) -0.007(4)
C5 0.074(5) 0.040(3) 0.056(4) 0.006(3) 0.008(3) -0.006(3)
C6 0.034(3) 0.057(4) 0.042(2) -0.006(2) -0.0070(19) -0.004(2)
C7 0.050(3) 0.067(4) 0.035(2) -0.005(3) -0.008(2) 0.008(3)
C8 0.036(3) 0.089(5) 0.050(3) -0.001(3) -0.009(2) 0.017(3)
C9 0.033(3) 0.035(2) 0.038(2) 0.0010(19) -0.002(2) 0.005(2)
C10 0.035(3) 0.039(3) 0.039(3) -0.009(2) -0.002(2) 0.003(2)
C11 0.032(3) 0.057(4) 0.054(3) -0.012(3) 0.001(2) 0.007(3)
C12 0.061(4) 0.060(4) 0.043(3) -0.013(3) -0.002(3) 0.012(3)
C13 0.058(4) 0.040(3) 0.062(4) -0.010(3) -0.007(3) 0.008(3)
C15 0.018(2) 0.033(2) 0.053(3) -0.0007(19) 0.003(2) -0.0014(17)
C16 0.025(2) 0.041(3) 0.037(2) 0.004(2) 0.0095(17) 0.004(2)
C17 0.020(2) 0.037(3) 0.046(3) -0.005(2) 0.0016(19) 0.0035(19)
C18 0.024(2) 0.032(2) 0.044(3) 0.006(2) 0.003(2) 0.0058(17)
C19 0.0213(19) 0.048(3) 0.037(2) -0.0027(19) -0.0034(16) 0.004(2)
C20 0.039(3) 0.037(3) 0.085(4) -0.005(3) -0.004(3) -0.007(2)
C21 0.035(3) 0.064(4) 0.050(3) 0.017(3) 0.009(2) 0.008(2)
C22 0.045(3) 0.047(3) 0.064(4) -0.021(3) 0.002(3) 0.010(3)
C23 0.043(3) 0.042(3) 0.083(4) 0.023(3) 0.008(3) 0.012(3)
C24 0.041(3) 0.082(5) 0.045(3) -0.009(3) -0.012(2) 0.013(3)

loop_
_atom_type_symbol
_atom_type_description
_atom_type_scat_dispersion_real
_atom_type_scat_dispersion_imag
_atom_type_scat_source
C C 0.0033 0.0016 'International Tables Vol C Tables 4.2.6.8 and 6.1.1.4'
H H 0.0000 0.0000 'International Tables Vol C Tables 4.2.6.8 and 6.1.1.4'
N N 0.0061 0.0033 'International Tables Vol C Tables 4.2.6.8 and 6.1.1.4'
Cl Cl 0.1484 0.1585 'International Tables Vol C Tables 4.2.6.8 and 6.1.1.4'
Ta Ta -0.7052 6.5227 'International Tables Vol C Tables 4.2.6.8 and 6.1.1.4'

loop_
_geom_angle_atom_site_label_1
_geom_angle_atom_site_label_2
_geom_angle_atom_site_label_3
_geom_angle
N1 Ta1 N2 61.17(16)
N1 Ta1 C9 124.16(17)
N2 Ta1 C9 87.35(17)
N1 Ta1 C16 107.96(16)
N2 Ta1 C16 130.25(17)
C9 Ta1 C16 126.89(18)
N1 Ta1 C15 142.92(15)
N2 Ta1 C15 136.11(16)
C9 Ta1 C15 92.12(18)
C16 Ta1 C15 35.03(16)
N1 Ta1 C17 93.17(16)
N2 Ta1 C17 95.98(16)
C9 Ta1 C17 137.81(17)
C16 Ta1 C17 34.28(18)
C15 Ta1 C17 57.27(16)
N1 Ta1 Cl1 87.82(12)
N2 Ta1 Cl1 138.03(11)
C9 Ta1 Cl1 88.28(13)
C16 Ta1 Cl1 83.89(13)
C15 Ta1 Cl1 85.75(12)
C17 Ta1 Cl1 114.50(13)
N1 Ta1 C19 145.37(16)
N2 Ta1 C19 102.83(16)
C9 Ta1 C19 82.05(16)
C16 Ta1 C19 56.87(15)
C15 Ta1 C19 34.15(16)
C17 Ta1 C19 56.15(15)
Cl1 Ta1 C19 117.82(12)
N1 Ta1 C18 112.14(16)
N2 Ta1 C18 81.96(16)
C9 Ta1 C18 106.75(18)
C16 Ta1 C18 56.17(17)
C15 Ta1 C18 56.25(15)
C17 Ta1 C18 33.48(17)
Cl1 Ta1 C18 138.78(12)
C19 Ta1 C18 33.30(15)
N1 Ta1 C1 30.90(16)
N2 Ta1 C1 30.85(15)
C9 Ta1 C1 103.92(17)
C16 Ta1 C1 127.72(16)
C15 Ta1 C1 156.24(14)
C17 Ta1 C1 99.74(15)
Cl1 Ta1 C1 111.76(11)
C19 Ta1 C1 130.24(15)
C18 Ta1 C1 101.70(14)
C1 N1 C6 121.6(4)
C1 N1 Ta1 93.6(3)
C6 N1 Ta1 142.6(4)
C1 N2 C3 126.1(4)
C1 N2 Ta1 92.2(3)
C3 N2 Ta1 139.4(3)
N2 C1 N1 111.0(4)
N2 C1 C2 125.7(5)
N1 C1 C2 123.3(5)
N2 C1 Ta1 56.9(2)
N1 C1 Ta1 55.5(2)
C2 C1 Ta1 167.7(3)
C1 C2 H21 109.5
C1 C2 H22 109.5
H21 C2 H22 109.5
C1 C2 H23 109.5
H21 C2 H23 109.5
H22 C2 H23 109.5
N2 C3 C4 115.5(5)
N2 C3 C5 113.4(5)
C4 C3 C5 111.4(5)
N2 C3 H3 105.2
C4 C3 H3 105.2
C5 C3 H3 105.2
C3 C4 H41 109.5
C3 C4 H42 109.5
H41 C4 H42 109.5
C3 C4 H43 109.5
H41 C4 H43 109.5
H42 C4 H43 109.5
C3 C5 H51 109.5
C3 C5 H52 109.5
H51 C5 H52 109.5
C3 C5 H53 109.5
H51 C5 H53 109.5
H52 C5 H53 109.5
N1 C6 C7 109.9(4)
N1 C6 C8 112.7(4)
C7 C6 C8 110.3(5)
N1 C6 H6 107.9
C7 C6 H6 107.9
C8 C6 H6 107.9
C6 C7 H71 109.5
C6 C7 H72 109.5
H71 C7 H72 109.5
C6 C7 H73 109.5
H71 C7 H73 109.5
H72 C7 H73 109.5
C6 C8 H81 109.5
C6 C8 H82 109.5
H81 C8 H82 109.5
C6 C8 H83 109.5
H81 C8 H83 109.5
H82 C8 H83 109.5
C10 C9 Ta1 125.2(3)
C10 C9 H91 106.0
Ta1 C9 H91 106.0
C10 C9 H92 106.0
Ta1 C9 H92 106.0
H91 C9 H92 106.3
C13 C10 C12 107.9(5)
C13 C10 C11 108.5(5)
C12 C10 C11 108.3(5)
C13 C10 C9 110.9(5)
C12 C10 C9 109.2(4)
C11 C10 C9 112.0(4)
C10 C11 H111 109.5
C10 C11 H112 109.5
H111 C11 H112 109.5
C10 C11 H113 109.5
H111 C11 H113 109.5
H112 C11 H113 109.5
C10 C12 H121 109.5
C10 C12 H122 109.5
H121 C12 H122 109.5
C10 C12 H123 109.5
H121 C12 H123 109.5
H122 C12 H123 109.5
C10 C13 H131 109.5
C10 C13 H132 109.5
H131 C13 H132 109.5
C10 C13 H133 109.5
H131 C13 H133 109.5
H132 C13 H133 109.5
C19 C15 C16 107.5(4)
C19 C15 C20 126.2(5)
C16 C15 C20 125.9(5)
C19 C15 Ta1 75.8(2)
C16 C15 Ta1 72.3(2)
C20 C15 Ta1 123.7(3)
C17 C16 C15 107.8(4)
C17 C16 C21 126.1(5)
C15 C16 C21 125.7(5)
C17 C16 Ta1 74.3(3)
C15 C16 Ta1 72.7(2)
C21 C16 Ta1 124.6(3)
C18 C17 C16 108.1(4)
C18 C17 C22 124.4(5)
C16 C17 C22 127.3(5)
C18 C17 Ta1 75.4(3)
C16 C17 Ta1 71.4(3)
C22 C17 Ta1 123.2(3)
C17 C18 C19 108.8(4)
C17 C18 C23 124.6(5)
C19 C18 C23 126.0(5)
C17 C18 Ta1 71.1(3)
C19 C18 Ta1 72.8(2)
C23 C18 Ta1 128.9(3)
C18 C19 C15 107.7(4)
C18 C19 C24 125.4(5)
C15 C19 C24 126.6(5)
C18 C19 Ta1 73.9(2)
C15 C19 Ta1 70.1(2)
C24 C19 Ta1 126.9(3)
C15 C20 H201 109.5
C15 C20 H202 109.5
H201 C20 H202 109.5
C15 C20 H203 109.5
H201 C20 H203 109.5
H202 C20 H203 109.5
C16 C21 H211 109.5
C16 C21 H212 109.5
H211 C21 H212 109.5
C16 C21 H213 109.5
H211 C21 H213 109.5
H212 C21 H213 109.5
C17 C22 H221 109.5
C17 C22 H222 109.5
H221 C22 H222 109.5
C17 C22 H223 109.5
H221 C22 H223 109.5
H222 C22 H223 109.5
C18 C23 H231 109.5
C18 C23 H232 109.5
H231 C23 H232 109.5
C18 C23 H233 109.5
H231 C23 H233 109.5
H232 C23 H233 109.5
C19 C24 H241 109.5
C19 C24 H242 109.5
H241 C24 H242 109.5
C19 C24 H243 109.5
H241 C24 H243 109.5
H242 C24 H243 109.5

loop_
_geom_bond_atom_site_label_1
_geom_bond_atom_site_label_2
_geom_bond_distance
Ta1 N1 2.145(4)
Ta1 N2 2.178(4)
Ta1 C9 2.247(5)
Ta1 C16 2.375(4)
Ta1 C15 2.380(4)
Ta1 C17 2.413(5)
Ta1 Cl1 2.4334(12)
Ta1 C19 2.454(4)
Ta1 C18 2.468(4)
Ta1 C1 2.598(4)
N1 C1 1.336(6)
N1 C6 1.472(6)
N2 C1 1.333(6)
N2 C3 1.473(6)
C1 C2 1.505(6)
C2 H21 0.9700
C2 H22 0.9700
C2 H23 0.9700
C3 C4 1.525(8)
C3 C5 1.528(8)
C3 H3 0.9900
C4 H41 0.9700
C4 H42 0.9700
C4 H43 0.9700
C5 H51 0.9700
C5 H52 0.9700
C5 H53 0.9700
C6 C7 1.511(7)
C6 C8 1.514(8)
C6 H6 0.9900
C7 H71 0.9700
C7 H72 0.9700
C7 H73 0.9700
C8 H81 0.9700
C8 H82 0.9700
C8 H83 0.9700
C9 C10 1.569(7)
C9 H91 0.9800
C9 H92 0.9800
C10 C13 1.524(8)
C10 C12 1.534(8)
C10 C11 1.534(7)
C11 H111 0.9700
C11 H112 0.9700
C11 H113 0.9700
C12 H121 0.9700
C12 H122 0.9700
C12 H123 0.9700
C13 H131 0.9700
C13 H132 0.9700
C13 H133 0.9700
C15 C19 1.421(6)
C15 C16 1.431(7)
C15 C20 1.511(7)
C16 C17 1.411(7)
C16 C21 1.507(7)
C17 C18 1.407(7)
C17 C22 1.506(7)
C18 C19 1.410(6)
C18 C23 1.509(7)
C19 C24 1.507(6)
C20 H201 0.9700
C20 H202 0.9700
C20 H203 0.9700
C21 H211 0.9700
C21 H212 0.9700
C21 H213 0.9700
C22 H221 0.9700
C22 H222 0.9700
C22 H223 0.9700
C23 H231 0.9700
C23 H232 0.9700
C23 H233 0.9700
C24 H241 0.9700
C24 H242 0.9700
C24 H243 0.9700

loop_
_geom_torsion_atom_site_label_1
_geom_torsion_atom_site_label_2
_geom_torsion_atom_site_label_3
_geom_torsion_atom_site_label_4
_geom_torsion
N2 Ta1 N1 C1 8.7(3)
C9 Ta1 N1 C1 -55.4(3)
C16 Ta1 N1 C1 135.3(3)
C15 Ta1 N1 C1 138.1(3)
C17 Ta1 N1 C1 103.7(3)
Cl1 Ta1 N1 C1 -141.8(3)
C19 Ta1 N1 C1 78.1(4)
C18 Ta1 N1 C1 75.3(3)
N2 Ta1 N1 C6 169.8(6)
C9 Ta1 N1 C6 105.7(5)
C16 Ta1 N1 C6 -63.6(6)
C15 Ta1 N1 C6 -60.7(6)
C17 Ta1 N1 C6 -95.1(6)
Cl1 Ta1 N1 C6 19.3(5)
C19 Ta1 N1 C6 -120.8(5)
C18 Ta1 N1 C6 -123.6(5)
C1 Ta1 N1 C6 161.1(7)
N1 Ta1 N2 C1 -8.7(3)
C9 Ta1 N2 C1 123.2(3)
C16 Ta1 N2 C1 -98.4(3)
C15 Ta1 N2 C1 -146.5(3)
C17 Ta1 N2 C1 -99.0(3)
Cl1 Ta1 N2 C1 38.7(4)
C19 Ta1 N2 C1 -155.6(3)
C18 Ta1 N2 C1 -129.5(3)
N1 Ta1 N2 C3 -170.5(6)
C9 Ta1 N2 C3 -38.6(5)
C16 Ta1 N2 C3 99.8(5)
C15 Ta1 N2 C3 51.7(6)
C17 Ta1 N2 C3 99.2(5)
Cl1 Ta1 N2 C3 -123.1(5)
C19 Ta1 N2 C3 42.6(5)
C18 Ta1 N2 C3 68.7(5)
C1 Ta1 N2 C3 -161.8(7)
C3 N2 C1 N1 178.5(4)
Ta1 N2 C1 N1 13.1(4)
C3 N2 C1 C2 0.0(8)
Ta1 N2 C1 C2 -165.5(4)
C3 N2 C1 Ta1 165.4(5)
C6 N1 C1 N2 180.0(4)
Ta1 N1 C1 N2 -13.3(4)
C6 N1 C1 C2 -1.4(7)
Ta1 N1 C1 C2 165.3(4)
C6 N1 C1 Ta1 -166.7(5)
N1 Ta1 C1 N2 165.1(4)
C9 Ta1 C1 N2 -59.5(3)
C16 Ta1 C1 N2 107.3(3)
C15 Ta1 C1 N2 71.6(5)
C17 Ta1 C1 N2 85.3(3)
Cl1 Ta1 C1 N2 -153.2(3)
C19 Ta1 C1 N2 31.9(4)
C18 Ta1 C1 N2 51.3(3)
N2 Ta1 C1 N1 -165.1(4)
C9 Ta1 C1 N1 135.4(3)
C16 Ta1 C1 N1 -57.8(3)
C15 Ta1 C1 N1 -93.5(5)
C17 Ta1 C1 N1 -79.8(3)
Cl1 Ta1 C1 N1 41.7(3)
C19 Ta1 C1 N1 -133.2(3)
C18 Ta1 C1 N1 -113.8(3)
N1 Ta1 C1 C2 -89(2)
N2 Ta1 C1 C2 106(2)
C9 Ta1 C1 C2 47(2)
C16 Ta1 C1 C2 -146.5(19)
C15 Ta1 C1 C2 177.8(18)
C17 Ta1 C1 C2 -168(2)
Cl1 Ta1 C1 C2 -47(2)
C19 Ta1 C1 C2 138.1(19)
C18 Ta1 C1 C2 157(2)
C1 N2 C3 C4 -65.1(7)
Ta1 N2 C3 C4 92.2(6)
C1 N2 C3 C5 65.1(7)
Ta1 N2 C3 C5 -137.6(5)
C1 N1 C6 C7 -153.0(5)
Ta1 N1 C6 C7 49.3(8)
C1 N1 C6 C8 83.6(6)
Ta1 N1 C6 C8 -74.2(7)
N1 Ta1 C9 C10 -39.0(5)
N2 Ta1 C9 C10 -91.1(4)
C16 Ta1 C9 C10 128.2(4)
C15 Ta1 C9 C10 132.9(4)
C17 Ta1 C9 C10 172.9(4)
Cl1 Ta1 C9 C10 47.2(4)
C19 Ta1 C9 C10 165.6(4)
C18 Ta1 C9 C10 -171.9(4)
C1 Ta1 C9 C10 -64.8(4)
Ta1 C9 C10 C13 -90.6(5)
Ta1 C9 C10 C12 150.7(4)
Ta1 C9 C10 C11 30.8(6)
N1 Ta1 C15 C19 -118.7(3)
N2 Ta1 C15 C19 -15.9(4)
C9 Ta1 C15 C19 72.5(3)
C16 Ta1 C15 C19 -114.0(4)
C17 Ta1 C15 C19 -76.6(3)
Cl1 Ta1 C15 C19 160.6(2)
C18 Ta1 C15 C19 -36.3(3)
C1 Ta1 C15 C19 -60.5(5)
N1 Ta1 C15 C16 -4.7(4)
N2 Ta1 C15 C16 98.1(3)
C9 Ta1 C15 C16 -173.5(3)
C17 Ta1 C15 C16 37.4(3)
Cl1 Ta1 C15 C16 -85.4(3)
C19 Ta1 C15 C16 114.0(4)
C18 Ta1 C15 C16 77.7(3)
C1 Ta1 C15 C16 53.5(5)
N1 Ta1 C15 C20 117.0(5)
N2 Ta1 C15 C20 -140.2(4)
C9 Ta1 C15 C20 -51.8(5)
C16 Ta1 C15 C20 121.7(6)
C17 Ta1 C15 C20 159.2(5)
Cl1 Ta1 C15 C20 36.3(4)
C19 Ta1 C15 C20 -124.3(6)
C18 Ta1 C15 C20 -160.6(5)
C1 Ta1 C15 C20 175.2(4)
C19 C15 C16 C17 1.6(5)
C20 C15 C16 C17 174.2(5)
Ta1 C15 C16 C17 -66.6(3)
C19 C15 C16 C21 -171.3(4)
C20 C15 C16 C21 1.3(7)
Ta1 C15 C16 C21 120.5(5)
C19 C15 C16 Ta1 68.2(3)
C20 C15 C16 Ta1 -119.2(5)
N1 Ta1 C16 C17 -68.1(3)
N2 Ta1 C16 C17 -1.1(4)
C9 Ta1 C16 C17 122.9(3)
C15 Ta1 C16 C17 114.9(4)
Cl1 Ta1 C16 C17 -153.8(3)
C19 Ta1 C16 C17 77.1(3)
C18 Ta1 C16 C17 36.9(3)
C1 Ta1 C16 C17 -41.0(4)
N1 Ta1 C16 C15 177.0(3)
N2 Ta1 C16 C15 -115.9(3)
C9 Ta1 C16 C15 8.1(4)
C17 Ta1 C16 C15 -114.9(4)
Cl1 Ta1 C16 C15 91.3(3)
C19 Ta1 C16 C15 -37.8(3)
C18 Ta1 C16 C15 -77.9(3)
C1 Ta1 C16 C15 -155.8(3)
N1 Ta1 C16 C21 55.2(5)
N2 Ta1 C16 C21 122.3(4)
C9 Ta1 C16 C21 -113.7(4)
C15 Ta1 C16 C21 -121.8(6)
C17 Ta1 C16 C21 123.4(6)
Cl1 Ta1 C16 C21 -30.5(4)
C19 Ta1 C16 C21 -159.6(5)
C18 Ta1 C16 C21 160.3(5)
C1 Ta1 C16 C21 82.4(5)
C15 C16 C17 C18 -1.6(5)
C21 C16 C17 C18 171.3(4)
Ta1 C16 C17 C18 -67.1(3)
C15 C16 C17 C22 -176.5(5)
C21 C16 C17 C22 -3.6(8)
Ta1 C16 C17 C22 118.1(5)
C15 C16 C17 Ta1 65.5(3)
C21 C16 C17 Ta1 -121.6(5)
N1 Ta1 C17 C18 -126.9(3)
N2 Ta1 C17 C18 -65.6(3)
C9 Ta1 C17 C18 27.1(4)
C16 Ta1 C17 C18 115.2(4)
C15 Ta1 C17 C18 77.0(3)
Cl1 Ta1 C17 C18 144.0(2)
C19 Ta1 C17 C18 35.9(3)
C1 Ta1 C17 C18 -96.5(3)
N1 Ta1 C17 C16 117.8(3)
N2 Ta1 C17 C16 179.2(3)
C9 Ta1 C17 C16 -88.2(4)
C15 Ta1 C17 C16 -38.3(3)
Cl1 Ta1 C17 C16 28.8(3)
C19 Ta1 C17 C16 -79.4(3)
C18 Ta1 C17 C16 -115.2(4)
C1 Ta1 C17 C16 148.2(3)
N1 Ta1 C17 C22 -5.1(5)
N2 Ta1 C17 C22 56.3(5)
C9 Ta1 C17 C22 148.9(4)
C16 Ta1 C17 C22 -122.9(6)
C15 Ta1 C17 C22 -161.2(5)
Cl1 Ta1 C17 C22 -94.1(4)
C19 Ta1 C17 C22 157.7(5)
C18 Ta1 C17 C22 121.8(6)
C1 Ta1 C17 C22 25.3(5)
C16 C17 C18 C19 0.9(5)
C22 C17 C18 C19 176.0(5)
Ta1 C17 C18 C19 -63.5(3)
C16 C17 C18 C23 -170.8(5)
C22 C17 C18 C23 4.2(8)
Ta1 C17 C18 C23 124.8(5)
C16 C17 C18 Ta1 64.4(3)
C22 C17 C18 Ta1 -120.5(5)
N1 Ta1 C18 C17 59.5(3)
N2 Ta1 C18 C17 113.9(3)
C9 Ta1 C18 C17 -161.4(3)
C16 Ta1 C18 C17 -37.8(3)
C15 Ta1 C18 C17 -80.3(3)
Cl1 Ta1 C18 C17 -54.2(4)
C19 Ta1 C18 C17 -117.6(4)
C1 Ta1 C18 C17 90.0(3)
N1 Ta1 C18 C19 177.1(3)
N2 Ta1 C18 C19 -128.6(3)
C9 Ta1 C18 C19 -43.8(3)
C16 Ta1 C18 C19 79.7(3)
C15 Ta1 C18 C19 37.3(3)
C17 Ta1 C18 C19 117.6(4)
Cl1 Ta1 C18 C19 63.4(3)
C1 Ta1 C18 C19 -152.4(3)
N1 Ta1 C18 C23 -60.1(5)
N2 Ta1 C18 C23 -5.8(5)
C9 Ta1 C18 C23 79.0(5)
C16 Ta1 C18 C23 -157.5(6)
C15 Ta1 C18 C23 160.1(6)
C17 Ta1 C18 C23 -119.7(6)
Cl1 Ta1 C18 C23 -173.8(4)
C19 Ta1 C18 C23 122.8(6)
C1 Ta1 C18 C23 -29.6(5)
C17 C18 C19 C15 0.1(5)
C23 C18 C19 C15 171.7(4)
Ta1 C18 C19 C15 -62.3(3)
C17 C18 C19 C24 -173.4(4)
C23 C18 C19 C24 -1.8(8)
Ta1 C18 C19 C24 124.2(4)
C17 C18 C19 Ta1 62.4(3)
C23 C18 C19 Ta1 -126.0(5)
C16 C15 C19 C18 -1.1(5)
C20 C15 C19 C18 -173.6(4)
Ta1 C15 C19 C18 64.8(3)
C16 C15 C19 C24 172.4(4)
C20 C15 C19 C24 -0.2(7)
Ta1 C15 C19 C24 -121.8(5)
C16 C15 C19 Ta1 -65.9(3)
C20 C15 C19 Ta1 121.6(5)
N1 Ta1 C19 C18 -4.7(4)
N2 Ta1 C19 C18 52.5(3)
C9 Ta1 C19 C18 138.0(3)
C16 Ta1 C19 C18 -77.5(3)
C15 Ta1 C19 C18 -116.2(4)
C17 Ta1 C19 C18 -36.1(3)
Cl1 Ta1 C19 C18 -138.2(3)
C1 Ta1 C19 C18 36.4(4)
N1 Ta1 C19 C15 111.5(3)
N2 Ta1 C19 C15 168.8(3)
C9 Ta1 C19 C15 -105.8(3)
C16 Ta1 C19 C15 38.8(3)
C17 Ta1 C19 C15 80.2(3)
Cl1 Ta1 C19 C15 -22.0(3)
C18 Ta1 C19 C15 116.2(4)
C1 Ta1 C19 C15 152.7(3)
N1 Ta1 C19 C24 -127.2(5)
N2 Ta1 C19 C24 -69.9(5)
C9 Ta1 C19 C24 15.5(5)
C16 Ta1 C19 C24 160.1(5)
C15 Ta1 C19 C24 121.3(6)
C17 Ta1 C19 C24 -158.5(5)
Cl1 Ta1 C19 C24 99.3(5)
C18 Ta1 C19 C24 -122.4(6)
C1 Ta1 C19 C24 -86.0(5)
